data_4022427
loop_
_publ_author_name
'Andrei N. Vedernikov'
'Maren Pink'
'Kenneth G. Caulton'

_publ_section_title
;
 Design and Synthesis of Tridentate Facially Chelating
 Ligands of the [2.n.1]-(2,6)-Pyridinophane Family
;
_journal_name_full 'Journal of Organic Chemistry'
_journal_page_first 4806
_journal_page_last 4814
_journal_paper_doi 10.1021/jo034268v
_journal_volume 68
_journal_year 2003
_chemical_formula_moiety 'C19 H19 N3, 2(s O3 C F3)'
_chemical_formula_sum 'C21 H19 F6 N3 O6 S2'
_chemical_formula_weight 587.51
_chemical_name_systematic
;
?
;
_space_group_IT_number 2
_symmetry_cell_setting triclinic
_symmetry_space_group_name_Hall '-P 1'
_symmetry_space_group_name_H-M 'P -1'
_atom_sites_solution_hydrogens geom
_atom_sites_solution_primary direct
_atom_sites_solution_secondary difmap
_audit_creation_method SHELXL-97
_cell_angle_alpha 67.7110(10)
_cell_angle_beta 81.3130(10)
_cell_angle_gamma 83.9190(10)
_cell_formula_units_Z 2
_cell_length_a 8.6423(3)
_cell_length_b 10.9307(3)
_cell_length_c 14.1882(4)
_cell_measurement_reflns_used 9187
_cell_measurement_temperature 112(2)
_cell_measurement_theta_max 29.97
_cell_measurement_theta_min 2.39
_cell_volume 1224.20(6)
_computing_cell_refinement 'SAINT, Bruker'
_computing_data_collection 'SMART, Bruker'
_computing_data_reduction 'SAINT, Bruker'
_computing_molecular_graphics 'SHELXTL, Bruker; XTEL, local library'
_computing_publication_material 'SHELXTL, Bruker; XTEL, local library'
_computing_structure_refinement 'SHELXL-97, Sheldrick (1997)'
_computing_structure_solution 'SIR-92, Altomare et al. (1992)'
_diffrn_ambient_temperature 112(2)
_diffrn_detector 'CCD area detector'
_diffrn_detector_area_resol_mean 44.52
_diffrn_detector_type 'Bruker SMART 6000'
_diffrn_measured_fraction_theta_full 0.998
_diffrn_measured_fraction_theta_max 0.998
_diffrn_measurement_details '0.30 degree frames measured for 20 seconds each'
_diffrn_measurement_device 'three-circle goniometer with fixed chi'
_diffrn_measurement_device_type 'Bruker Platform goniometer'
_diffrn_measurement_method \w-scans
_diffrn_radiation_monochromator graphite
_diffrn_radiation_source 'fine-focus sealed tube'
_diffrn_radiation_type MoK\a
_diffrn_radiation_wavelength 0.71073
_diffrn_reflns_av_R_equivalents 0.0407
_diffrn_reflns_av_sigmaI/netI 0.0439
_diffrn_reflns_limit_h_max 12
_diffrn_reflns_limit_h_min -12
_diffrn_reflns_limit_k_max 15
_diffrn_reflns_limit_k_min -15
_diffrn_reflns_limit_l_max 19
_diffrn_reflns_limit_l_min -19
_diffrn_reflns_number 22491
_diffrn_reflns_theta_full 30.02
_diffrn_reflns_theta_max 30.02
_diffrn_reflns_theta_min 2.04
_diffrn_standards_decay_% 0.00
_diffrn_standards_interval_time 815
_diffrn_standards_number 9188
_exptl_absorpt_coefficient_mu 0.307
_exptl_absorpt_correction_T_max 0.9818
_exptl_absorpt_correction_T_min 0.9411
_exptl_absorpt_correction_type multi-scan
_exptl_absorpt_process_details 'SADABS, R. Blessing (1995)'
_exptl_crystal_colour colorless
_exptl_crystal_density_diffrn 1.594
_exptl_crystal_density_method 'not measured'
_exptl_crystal_description plate
_exptl_crystal_F_000 600
_exptl_crystal_size_max 0.20
_exptl_crystal_size_mid 0.12
_exptl_crystal_size_min 0.06
_refine_diff_density_max 0.479
_refine_diff_density_min -0.357
_refine_diff_density_rms 0.068
_refine_ls_extinction_method none
_refine_ls_goodness_of_fit_ref 1.018
_refine_ls_hydrogen_treatment mixed
_refine_ls_matrix_type full
_refine_ls_number_parameters 368
_refine_ls_number_reflns 7133
_refine_ls_number_restraints 0
_refine_ls_restrained_S_all 1.018
_refine_ls_R_factor_all 0.0671
_refine_ls_R_factor_gt 0.0414
_refine_ls_shift/su_max 0.001
_refine_ls_shift/su_mean 0.000
_refine_ls_structure_factor_coef Fsqd
_refine_ls_weighting_details 'calc w=1/[\s^2^(Fo^2^)+(0.0454P)^2^+0.8430P] where P=(Fo^2^+2Fc^2^)/3'
_refine_ls_weighting_scheme calc
_refine_ls_wR_factor_gt 0.0972
_refine_ls_wR_factor_ref 0.1122
_reflns_number_gt 5181
_reflns_number_total 7133
_reflns_threshold_expression >2sigma(I)
_cod_data_source_file jo034268vsi20030303_024323_2.cif
_cod_data_source_block 01102m
_cod_depositor_comments
;
The following automatic conversions were performed:

'_exptl_absorpt_correction_type' tag value 'multi-scans' was replaced
with 'multi-scan' value.

Automatic conversion script
Id: cif_fix_values 1646 2011-03-28 12:23:43Z adriana 
;
_cod_database_code 4022427

loop_
_symmetry_equiv_pos_as_xyz
'x, y, z'
'-x, -y, -z'

loop_
_atom_site_label
_atom_site_type_symbol
_atom_site_fract_x
_atom_site_fract_y
_atom_site_fract_z
_atom_site_U_iso_or_equiv
_atom_site_adp_type
_atom_site_occupancy
_atom_site_symmetry_multiplicity
_atom_site_calc_flag
_atom_site_refinement_flags
N1 N 0.12359(17) 0.19875(15) 0.61892(11) 0.0168(3) Uani 1 1 d .
H1N H 0.131(2) 0.275(2) 0.6243(17) 0.018(5) Uiso 1 1 d .
N2 N 0.10706(17) 0.16483(15) 0.83623(12) 0.0181(3) Uani 1 1 d .
N3 N 0.43420(17) 0.19989(15) 0.73267(11) 0.0174(3) Uani 1 1 d .
H3N H 0.401(3) 0.122(2) 0.7446(18) 0.025(6) Uiso 1 1 d .
C1 C 0.2333(2) 0.16047(18) 0.55627(13) 0.0180(3) Uani 1 1 d .
C2 C 0.2215(2) 0.03952(19) 0.54827(14) 0.0222(4) Uani 1 1 d .
H2 H 0.2975 0.0101 0.5046 0.032(6) Uiso 1 1 calc R
C3 C 0.0981(2) -0.03813(19) 0.60451(15) 0.0245(4) Uani 1 1 d .
H3 H 0.0887 -0.1209 0.5990 0.023(6) Uiso 1 1 calc R
C4 C -0.0119(2) 0.00453(19) 0.66878(15) 0.0229(4) Uani 1 1 d .
H4 H -0.0958 -0.0493 0.7081 0.036(7) Uiso 1 1 calc R
C5 C 0.0013(2) 0.12551(18) 0.67525(13) 0.0183(3) Uani 1 1 d .
C6 C -0.1113(2) 0.18283(19) 0.74069(15) 0.0210(4) Uani 1 1 d .
H6A H -0.2099 0.1359 0.7598 0.029(6) Uiso 1 1 calc R
H6B H -0.1362 0.2771 0.7001 0.026(6) Uiso 1 1 calc R
C7 C -0.0490(2) 0.17326(17) 0.83765(14) 0.0188(3) Uani 1 1 d .
C8 C -0.1513(2) 0.1754(2) 0.92284(15) 0.0248(4) Uani 1 1 d .
H8 H -0.2615 0.1793 0.9221 0.029(6) Uiso 1 1 calc R
C9 C -0.0902(2) 0.1719(2) 1.00869(16) 0.0281(4) Uani 1 1 d .
H9 H -0.1577 0.1735 1.0677 0.045(8) Uiso 1 1 calc R
C10 C 0.0716(2) 0.1659(2) 1.00698(15) 0.0243(4) Uani 1 1 d .
H10 H 0.1173 0.1648 1.0642 0.028(6) Uiso 1 1 calc R
C11 C 0.1647(2) 0.16155(17) 0.91945(14) 0.0186(3) Uani 1 1 d .
C12 C 0.3421(2) 0.14677(19) 0.91406(13) 0.0198(3) Uani 1 1 d .
H12A H 0.3747 0.1659 0.9708 0.023(6) Uiso 1 1 calc R
H12B H 0.3769 0.0541 0.9233 0.019(5) Uiso 1 1 calc R
C13 C 0.4206(2) 0.23785(18) 0.81386(13) 0.0182(3) Uani 1 1 d .
C14 C 0.4804(2) 0.35614(19) 0.79978(14) 0.0212(4) Uani 1 1 d .
H14 H 0.4697 0.3868 0.8549 0.029(6) Uiso 1 1 calc R
C15 C 0.5570(2) 0.43067(19) 0.70431(15) 0.0218(4) Uani 1 1 d .
H15 H 0.6000 0.5117 0.6945 0.019(5) Uiso 1 1 calc R
C16 C 0.5703(2) 0.38644(18) 0.62360(14) 0.0195(3) Uani 1 1 d .
H16 H 0.6234 0.4366 0.5586 0.026(6) Uiso 1 1 calc R
C17 C 0.5062(2) 0.26932(18) 0.63811(13) 0.0176(3) Uani 1 1 d .
C18 C 0.5137(2) 0.21527(18) 0.55493(14) 0.0203(3) Uani 1 1 d .
H18A H 0.5305 0.1178 0.5851 0.023(6) Uiso 1 1 calc R
H18B H 0.6053 0.2504 0.5038 0.030(6) Uiso 1 1 calc R
C19 C 0.3643(2) 0.24970(18) 0.49908(13) 0.0192(3) Uani 1 1 d .
H19A H 0.3273 0.3422 0.4889 0.020(5) Uiso 1 1 calc R
H19B H 0.3919 0.2440 0.4305 0.031(6) Uiso 1 1 calc R
S1 S 0.54402(5) -0.12778(5) 0.78326(3) 0.01987(10) Uani 1 1 d .
O1 O 0.38519(16) -0.06977(14) 0.78046(11) 0.0266(3) Uani 1 1 d .
O2 O 0.6190(2) -0.13614(17) 0.68845(12) 0.0385(4) Uani 1 1 d .
O3 O 0.63957(17) -0.07889(15) 0.83508(12) 0.0308(3) Uani 1 1 d .
C20 C 0.5194(3) -0.3000(2) 0.86875(16) 0.0280(4) Uani 1 1 d .
F1 F 0.65651(19) -0.36624(16) 0.88323(14) 0.0635(5) Uani 1 1 d .
F2 F 0.4354(2) -0.36075(15) 0.83152(13) 0.0601(5) Uani 1 1 d .
F3 F 0.44794(16) -0.30814(13) 0.96064(10) 0.0380(3) Uani 1 1 d .
S2 S 0.06324(5) 0.55475(4) 0.61169(3) 0.01834(10) Uani 1 1 d .
O4 O -0.09324(16) 0.52700(15) 0.60563(12) 0.0305(3) Uani 1 1 d .
O5 O 0.17723(16) 0.44343(13) 0.62363(11) 0.0238(3) Uani 1 1 d .
O6 O 0.11875(16) 0.67974(14) 0.53945(11) 0.0270(3) Uani 1 1 d .
C21 C 0.0463(3) 0.5742(2) 0.73483(17) 0.0334(5) Uani 1 1 d .
F4 F -0.0067(3) 0.46678(15) 0.81129(11) 0.0703(6) Uani 1 1 d .
F5 F 0.1837(2) 0.5994(2) 0.75267(15) 0.0659(5) Uani 1 1 d .
F6 F -0.05206(17) 0.67525(13) 0.73675(11) 0.0413(3) Uani 1 1 d .

loop_
_atom_site_aniso_label
_atom_site_aniso_U_11
_atom_site_aniso_U_22
_atom_site_aniso_U_33
_atom_site_aniso_U_23
_atom_site_aniso_U_13
_atom_site_aniso_U_12
N1 0.0165(7) 0.0157(7) 0.0190(7) -0.0067(6) -0.0030(5) -0.0020(5)
N2 0.0154(7) 0.0176(7) 0.0194(7) -0.0054(6) -0.0001(5) -0.0013(5)
N3 0.0136(7) 0.0191(7) 0.0188(7) -0.0060(6) -0.0016(5) -0.0024(6)
C1 0.0191(8) 0.0189(8) 0.0157(8) -0.0059(6) -0.0021(6) -0.0019(6)
C2 0.0252(9) 0.0223(9) 0.0214(9) -0.0111(7) -0.0007(7) -0.0031(7)
C3 0.0301(10) 0.0203(9) 0.0262(9) -0.0111(8) -0.0024(8) -0.0064(7)
C4 0.0218(9) 0.0230(9) 0.0238(9) -0.0071(7) -0.0027(7) -0.0060(7)
C5 0.0138(7) 0.0216(8) 0.0179(8) -0.0044(7) -0.0036(6) -0.0030(6)
C6 0.0128(8) 0.0253(9) 0.0248(9) -0.0094(7) -0.0012(7) -0.0012(7)
C7 0.0160(8) 0.0170(8) 0.0207(8) -0.0049(7) 0.0005(6) -0.0011(6)
C8 0.0173(8) 0.0282(10) 0.0248(9) -0.0077(8) 0.0023(7) 0.0018(7)
C9 0.0239(10) 0.0331(11) 0.0228(9) -0.0090(8) 0.0046(8) 0.0020(8)
C10 0.0256(9) 0.0269(10) 0.0189(9) -0.0080(7) -0.0017(7) 0.0021(8)
C11 0.0183(8) 0.0169(8) 0.0181(8) -0.0039(6) -0.0006(6) -0.0018(6)
C12 0.0179(8) 0.0250(9) 0.0150(8) -0.0055(7) -0.0013(6) -0.0023(7)
C13 0.0129(7) 0.0228(8) 0.0176(8) -0.0059(7) -0.0036(6) 0.0003(6)
C14 0.0209(8) 0.0232(9) 0.0211(9) -0.0097(7) -0.0045(7) 0.0005(7)
C15 0.0197(8) 0.0196(8) 0.0258(9) -0.0069(7) -0.0045(7) -0.0030(7)
C16 0.0155(8) 0.0189(8) 0.0213(8) -0.0048(7) -0.0010(6) -0.0011(6)
C17 0.0127(7) 0.0209(8) 0.0186(8) -0.0067(7) -0.0021(6) -0.0001(6)
C18 0.0188(8) 0.0215(8) 0.0204(8) -0.0087(7) 0.0020(7) -0.0027(7)
C19 0.0221(8) 0.0193(8) 0.0158(8) -0.0062(7) 0.0006(6) -0.0049(7)
S1 0.0199(2) 0.0216(2) 0.0174(2) -0.00655(17) -0.00082(16) -0.00239(16)
O1 0.0193(6) 0.0239(7) 0.0349(8) -0.0084(6) -0.0042(6) -0.0025(5)
O2 0.0489(10) 0.0408(9) 0.0215(7) -0.0115(7) 0.0078(7) -0.0006(8)
O3 0.0267(7) 0.0361(8) 0.0296(8) -0.0083(6) -0.0071(6) -0.0107(6)
C20 0.0315(10) 0.0227(9) 0.0283(10) -0.0093(8) -0.0008(8) 0.0009(8)
F1 0.0435(9) 0.0402(9) 0.0712(11) 0.0075(8) 0.0098(8) 0.0185(7)
F2 0.1018(14) 0.0315(8) 0.0562(10) -0.0171(7) -0.0212(10) -0.0230(9)
F3 0.0442(8) 0.0350(7) 0.0253(6) -0.0031(5) 0.0070(6) -0.0081(6)
S2 0.01498(19) 0.0176(2) 0.0224(2) -0.00740(16) -0.00219(15) -0.00092(15)
O4 0.0164(6) 0.0328(8) 0.0434(9) -0.0146(7) -0.0036(6) -0.0043(6)
O5 0.0210(6) 0.0215(7) 0.0322(7) -0.0136(6) -0.0067(5) 0.0042(5)
O6 0.0253(7) 0.0209(7) 0.0305(7) -0.0066(6) 0.0035(6) -0.0037(5)
C21 0.0469(13) 0.0252(10) 0.0286(11) -0.0120(9) -0.0036(9) 0.0028(9)
F4 0.1470(19) 0.0264(7) 0.0258(7) -0.0044(6) 0.0090(9) -0.0017(9)
F5 0.0635(11) 0.0889(13) 0.0794(13) -0.0636(11) -0.0400(10) 0.0196(10)
F6 0.0521(9) 0.0278(7) 0.0404(8) -0.0168(6) 0.0142(6) 0.0009(6)

loop_
_atom_type_symbol
_atom_type_description
_atom_type_scat_dispersion_real
_atom_type_scat_dispersion_imag
_atom_type_scat_source
C C 0.0033 0.0016 'International Tables Vol C Tables 4.2.6.8 and 6.1.1.4'
H H 0.0000 0.0000 'International Tables Vol C Tables 4.2.6.8 and 6.1.1.4'
N N 0.0061 0.0033 'International Tables Vol C Tables 4.2.6.8 and 6.1.1.4'
O O 0.0106 0.0060 'International Tables Vol C Tables 4.2.6.8 and 6.1.1.4'
F F 0.0171 0.0103 'International Tables Vol C Tables 4.2.6.8 and 6.1.1.4'
S S 0.1246 0.1234 'International Tables Vol C Tables 4.2.6.8 and 6.1.1.4'

loop_
_geom_angle_atom_site_label_1
_geom_angle_atom_site_label_2
_geom_angle_atom_site_label_3
_geom_angle
C1 N1 C5 123.73(16)
C1 N1 H1N 118.6(14)
C5 N1 H1N 117.7(14)
C11 N2 C7 117.98(16)
C13 N3 C17 124.35(16)
C13 N3 H3N 116.4(16)
C17 N3 H3N 119.0(16)
N1 C1 C2 118.59(16)
N1 C1 C19 118.64(16)
C2 C1 C19 122.77(16)
C3 C2 C1 119.40(17)
C3 C2 H2 120.3
C1 C2 H2 120.3
C2 C3 C4 120.20(17)
C2 C3 H3 119.9
C4 C3 H3 119.9
C5 C4 C3 119.52(17)
C5 C4 H4 120.2
C3 C4 H4 120.2
N1 C5 C4 118.55(17)
N1 C5 C6 117.09(16)
C4 C5 C6 124.36(16)
C5 C6 C7 113.33(15)
C5 C6 H6A 108.9
C7 C6 H6A 108.9
C5 C6 H6B 108.9
C7 C6 H6B 108.9
H6A C6 H6B 107.7
N2 C7 C8 122.44(18)
N2 C7 C6 116.91(15)
C8 C7 C6 120.63(16)
C9 C8 C7 119.07(18)
C9 C8 H8 120.5
C7 C8 H8 120.5
C8 C9 C10 118.79(18)
C8 C9 H9 120.6
C10 C9 H9 120.6
C11 C10 C9 118.21(18)
C11 C10 H10 120.9
C9 C10 H10 120.9
N2 C11 C10 123.48(17)
N2 C11 C12 115.14(15)
C10 C11 C12 121.33(17)
C13 C12 C11 112.17(15)
C13 C12 H12A 109.2
C11 C12 H12A 109.2
C13 C12 H12B 109.2
C11 C12 H12B 109.2
H12A C12 H12B 107.9
N3 C13 C14 118.23(16)
N3 C13 C12 117.40(16)
C14 C13 C12 124.37(17)
C13 C14 C15 119.68(17)
C13 C14 H14 120.2
C15 C14 H14 120.2
C16 C15 C14 119.96(17)
C16 C15 H15 120.0
C14 C15 H15 120.0
C17 C16 C15 119.72(17)
C17 C16 H16 120.1
C15 C16 H16 120.1
N3 C17 C16 118.02(16)
N3 C17 C18 118.81(16)
C16 C17 C18 123.17(16)
C17 C18 C19 113.90(15)
C17 C18 H18A 108.8
C19 C18 H18A 108.8
C17 C18 H18B 108.8
C19 C18 H18B 108.8
H18A C18 H18B 107.7
C1 C19 C18 113.42(15)
C1 C19 H19A 108.9
C18 C19 H19A 108.9
C1 C19 H19B 108.9
C18 C19 H19B 108.9
H19A C19 H19B 107.7
O2 S1 O3 114.80(10)
O2 S1 O1 115.19(10)
O3 S1 O1 113.52(9)
O2 S1 C20 104.24(10)
O3 S1 C20 103.57(10)
O1 S1 C20 103.57(9)
F2 C20 F1 108.10(19)
F2 C20 F3 107.80(19)
F1 C20 F3 107.00(18)
F2 C20 S1 111.45(15)
F1 C20 S1 111.13(15)
F3 C20 S1 111.17(14)
O4 S2 O6 116.03(9)
O4 S2 O5 114.30(9)
O6 S2 O5 114.27(9)
O4 S2 C21 103.36(10)
O6 S2 C21 103.43(10)
O5 S2 C21 103.12(9)
F6 C21 F5 106.60(18)
F6 C21 F4 107.31(19)
F5 C21 F4 109.1(2)
F6 C21 S2 111.33(16)
F5 C21 S2 110.84(17)
F4 C21 S2 111.48(16)

loop_
_geom_bond_atom_site_label_1
_geom_bond_atom_site_label_2
_geom_bond_distance
N1 C1 1.344(2)
N1 C5 1.355(2)
N1 H1N 0.87(2)
N2 C11 1.336(2)
N2 C7 1.340(2)
N3 C13 1.351(2)
N3 C17 1.356(2)
N3 H3N 0.87(2)
C1 C2 1.385(3)
C1 C19 1.499(2)
C2 C3 1.384(3)
C2 H2 0.9500
C3 C4 1.385(3)
C3 H3 0.9500
C4 C5 1.378(3)
C4 H4 0.9500
C5 C6 1.497(3)
C6 C7 1.515(3)
C6 H6A 0.9900
C6 H6B 0.9900
C7 C8 1.392(3)
C8 C9 1.385(3)
C8 H8 0.9500
C9 C10 1.390(3)
C9 H9 0.9500
C10 C11 1.388(3)
C10 H10 0.9500
C11 C12 1.517(2)
C12 C13 1.500(2)
C12 H12A 0.9900
C12 H12B 0.9900
C13 C14 1.376(3)
C14 C15 1.394(3)
C14 H14 0.9500
C15 C16 1.388(3)
C15 H15 0.9500
C16 C17 1.380(2)
C16 H16 0.9500
C17 C18 1.498(2)
C18 C19 1.555(3)
C18 H18A 0.9900
C18 H18B 0.9900
C19 H19A 0.9900
C19 H19B 0.9900
S1 O2 1.4336(15)
S1 O3 1.4432(15)
S1 O1 1.4494(14)
S1 C20 1.827(2)
C20 F2 1.316(3)
C20 F1 1.322(3)
C20 F3 1.330(2)
S2 O4 1.4388(14)
S2 O6 1.4405(14)
S2 O5 1.4561(14)
S2 C21 1.821(2)
C21 F6 1.327(2)
C21 F5 1.327(3)
C21 F4 1.328(3)

loop_
_geom_hbond_atom_site_label_D
_geom_hbond_atom_site_label_H
_geom_hbond_atom_site_label_A
_geom_hbond_distance_DH
_geom_hbond_distance_HA
_geom_hbond_distance_DA
_geom_hbond_angle_DHA
N1 H1N O5 0.87(2) 1.92(2) 2.789(2) 172(2)
N3 H3N O1 0.87(2) 1.98(2) 2.826(2) 165(2)

loop_
_geom_torsion_atom_site_label_1
_geom_torsion_atom_site_label_2
_geom_torsion_atom_site_label_3
_geom_torsion_atom_site_label_4
_geom_torsion
C5 N1 C1 C2 0.1(3)
C5 N1 C1 C19 -179.15(16)
N1 C1 C2 C3 0.0(3)
C19 C1 C2 C3 179.22(17)
C1 C2 C3 C4 -0.5(3)
C2 C3 C4 C5 0.9(3)
C1 N1 C5 C4 0.3(3)
C1 N1 C5 C6 -179.58(16)
C3 C4 C5 N1 -0.8(3)
C3 C4 C5 C6 179.10(18)
N1 C5 C6 C7 -76.4(2)
C4 C5 C6 C7 103.7(2)
C11 N2 C7 C8 -1.6(3)
C11 N2 C7 C6 177.42(16)
C5 C6 C7 N2 24.5(2)
C5 C6 C7 C8 -156.51(17)
N2 C7 C8 C9 1.5(3)
C6 C7 C8 C9 -177.43(18)
C7 C8 C9 C10 -0.1(3)
C8 C9 C10 C11 -1.1(3)
C7 N2 C11 C10 0.3(3)
C7 N2 C11 C12 177.80(15)
C9 C10 C11 N2 1.0(3)
C9 C10 C11 C12 -176.34(18)
N2 C11 C12 C13 46.0(2)
C10 C11 C12 C13 -136.44(18)
C17 N3 C13 C14 1.5(3)
C17 N3 C13 C12 -177.95(16)
C11 C12 C13 N3 -80.6(2)
C11 C12 C13 C14 100.0(2)
N3 C13 C14 C15 -2.0(3)
C12 C13 C14 C15 177.35(17)
C13 C14 C15 C16 1.0(3)
C14 C15 C16 C17 0.7(3)
C13 N3 C17 C16 0.2(3)
C13 N3 C17 C18 179.65(16)
C15 C16 C17 N3 -1.3(3)
C15 C16 C17 C18 179.31(17)
N3 C17 C18 C19 84.0(2)
C16 C17 C18 C19 -96.6(2)
N1 C1 C19 C18 94.27(19)
C2 C1 C19 C18 -84.9(2)
C17 C18 C19 C1 -81.20(19)
O2 S1 C20 F2 -58.69(19)
O3 S1 C20 F2 -179.12(16)
O1 S1 C20 F2 62.16(18)
O2 S1 C20 F1 61.96(19)
O3 S1 C20 F1 -58.47(18)
O1 S1 C20 F1 -177.19(16)
O2 S1 C20 F3 -178.98(15)
O3 S1 C20 F3 60.59(17)
O1 S1 C20 F3 -58.12(17)
O4 S2 C21 F6 -62.14(18)
O6 S2 C21 F6 59.22(18)
O5 S2 C21 F6 178.53(15)
O4 S2 C21 F5 179.38(16)
O6 S2 C21 F5 -59.25(18)
O5 S2 C21 F5 60.06(17)
O4 S2 C21 F4 57.7(2)
O6 S2 C21 F4 179.02(18)
O5 S2 C21 F4 -61.7(2)

loop_
_cod_related_entry_id
_cod_related_entry_database
_cod_related_entry_code
1 ChemSpider 21155510
